data_2311490
loop_
_publ_author_name
'Moon, Suk-Hee'
'Seo, Joobeom'
'Park, Ki-Min'

_publ_section_title
;
 Crystal structure of a looped-chain Co<sup>II</sup> coordination polymer:
 <i>catena</i>-poly[[bis-(nitrato-\k<i>O</i>)cobalt(II)]bis-[\m-bis-(pyridin-3-ylmeth-yl)sulfane-\k<sup>2</sup><i>N</i>:<i>N</i>']].
;
_journal_issue 'Pt 11'
_journal_name_full 'Acta crystallographica. Section E, Crystallographic communications'
_journal_page_first 1700
_journal_page_last 1703
_journal_paper_doi 10.1107/S2056989017014980
_journal_volume 73
_journal_year 2017
_chemical_formula_iupac '[Co (N O3)2 (C12 H12 N2 S1)2]'
_chemical_formula_moiety 'C24 H24 Co N6 O6 S2'
_chemical_formula_sum 'C24 H24 Co N6 O6 S2'
_chemical_formula_weight 615.54
_chemical_name_systematic
<i>catena</i>-Poly[[bis(nitrato-\k<i>O</i>)cobalt(II)]bis[\m-bis(pyridin-3-ylmethyl)sulfane-\k^2^<i>N</i>:<i>N</i>']]
_space_group_crystal_system triclinic
_space_group_IT_number 2
_space_group_name_Hall '-P 1'
_space_group_name_H-M_alt 'P -1'
_atom_sites_solution_hydrogens geom
_audit_creation_method SHELXL-2014/7
_cell_angle_alpha 98.531(2)
_cell_angle_beta 109.218(2)
_cell_angle_gamma 92.062(2)
_cell_formula_units_Z 1
_cell_length_a 8.1620(7)
_cell_length_b 8.8158(8)
_cell_length_c 9.5078(8)
_cell_measurement_reflns_used 3659
_cell_measurement_temperature 298(2)
_cell_measurement_theta_max 26.000
_cell_measurement_theta_min 2.302
_cell_volume 636.22(10)
_computing_cell_refinement
;
SAINT (Bruker, 2014)
;
_computing_data_collection
;
APEX2 (Bruker, 2014)
;
_computing_data_reduction
;
SAINT (Bruker, 2014)
;
_computing_molecular_graphics
;
DIAMOND (Brandenburg, 2010)
;
_computing_publication_material
;
SHELXTL (Sheldrick, 2008) and publCIF (Westrip, 2010)
;
_computing_structure_refinement
;
<i>SHELXL2014/7</i> (Sheldrick, 2015)
;
_computing_structure_solution
;
SHELXS97 (Sheldrick, 2008)
;
_diffrn_ambient_temperature 298(2)
_diffrn_measured_fraction_theta_full 0.988
_diffrn_measured_fraction_theta_max 0.983
_diffrn_measurement_device_type 'Bruker APEXII CCD area detector'
_diffrn_measurement_method '\f and \w scans'
_diffrn_radiation_type MoK\a
_diffrn_radiation_wavelength 0.71073
_diffrn_reflns_av_R_equivalents 0.0400
_diffrn_reflns_limit_h_max 10
_diffrn_reflns_limit_h_min -7
_diffrn_reflns_limit_k_max 10
_diffrn_reflns_limit_k_min -10
_diffrn_reflns_limit_l_max 7
_diffrn_reflns_limit_l_min -11
_diffrn_reflns_number 3659
_diffrn_reflns_theta_full 25.242
_diffrn_reflns_theta_max 26.000
_diffrn_reflns_theta_min 2.302
_exptl_absorpt_coefficient_mu 0.892
_exptl_absorpt_correction_T_max 0.8964
_exptl_absorpt_correction_T_min 0.6342
_exptl_absorpt_correction_type multi-scan
_exptl_absorpt_process_details
;
(SADABS; Bruker, 2014)
;
_exptl_crystal_colour violet
_exptl_crystal_density_diffrn 1.607
_exptl_crystal_description plate
_exptl_crystal_F_000 317
_exptl_crystal_size_max 0.450
_exptl_crystal_size_mid 0.300
_exptl_crystal_size_min 0.150
_refine_diff_density_max 0.331
_refine_diff_density_min -0.365
_refine_ls_extinction_method none
_refine_ls_goodness_of_fit_ref 1.037
_refine_ls_hydrogen_treatment constr
_refine_ls_matrix_type full
_refine_ls_number_parameters 178
_refine_ls_number_reflns 2456
_refine_ls_number_restraints 0
_refine_ls_restrained_S_all 1.037
_refine_ls_R_factor_all 0.0409
_refine_ls_R_factor_gt 0.0328
_refine_ls_shift/su_max 0.000
_refine_ls_shift/su_mean 0.000
_refine_ls_structure_factor_coef Fsqd
_refine_ls_weighting_details 'w=1/[\s^2^(Fo^2^)+(0.0488P)^2^+0.1617P] where P=(Fo^2^+2Fc^2^)/3'
_refine_ls_weighting_scheme calc
_refine_ls_wR_factor_gt 0.0834
_refine_ls_wR_factor_ref 0.0877
_reflns_number_gt 2082
_reflns_number_total 2456
_reflns_threshold_expression 'I > 2\s(I)'
_cod_data_source_file hg5499sup1.cif
_cod_data_source_block I
_cod_database_code 2311490
_shelx_space_group_comment
;
The symmetry employed for this shelxl refinement is uniquely defined
by the following loop, which should always be used as a source of
symmetry information in preference to the above space-group names.
They are only intended as comments.
;
_shelx_estimated_absorpt_t_min 0.690
_shelx_estimated_absorpt_t_max 0.878

loop_
_space_group_symop_operation_xyz
'x, y, z'
'-x, -y, -z'

loop_
_atom_site_type_symbol
_atom_site_label
_atom_site_fract_x
_atom_site_fract_y
_atom_site_fract_z
_atom_site_U_iso_or_equiv
_atom_site_adp_type
_atom_site_calc_flag
_atom_site_occupancy
Co Co1 0.5000 0.5000 0.5000 0.02620(13) Uani d 1
S S1 0.20509(7) 0.89446(7) -0.01804(7) 0.03834(17) Uani d 1
N N1 0.5427(2) 0.7131(2) 0.42595(19) 0.0294(4) Uani d 1
N N2 -0.3498(2) 0.5946(2) -0.2639(2) 0.0294(4) Uani d 1
N N3 0.8472(2) 0.3452(2) 0.4702(2) 0.0353(4) Uani d 1
O O1 0.7307(2) 0.4382(2) 0.4536(2) 0.0459(4) Uani d 1
O O2 0.9392(2) 0.3314(3) 0.5987(2) 0.0623(6) Uani d 1
O O3 0.8698(3) 0.2729(2) 0.3594(2) 0.0600(5) Uani d 1
C C1 0.7012(3) 0.7803(3) 0.4459(3) 0.0359(5) Uani d 1
H H1 0.7992 0.7378 0.5020 0.043 Uiso calc 1
C C2 0.7239(3) 0.9093(3) 0.3867(3) 0.0419(6) Uani d 1
H H2 0.8356 0.9533 0.4041 0.050 Uiso calc 1
C C3 0.5807(3) 0.9731(3) 0.3014(3) 0.0377(5) Uani d 1
H H3 0.5945 1.0595 0.2595 0.045 Uiso calc 1
C C4 0.4158(3) 0.9065(2) 0.2792(2) 0.0293(4) Uani d 1
C C5 0.4044(3) 0.7788(2) 0.3446(2) 0.0288(4) Uani d 1
H H5 0.2939 0.7352 0.3316 0.035 Uiso calc 1
C C6 0.2546(3) 0.9672(3) 0.1822(3) 0.0345(5) Uani d 1
H H6A 0.2707 1.0788 0.1994 0.041 Uiso calc 1
H H6B 0.1566 0.9379 0.2119 0.041 Uiso calc 1
C C7 0.1232(3) 0.6961(3) -0.0308(3) 0.0345(5) Uani d 1
H H7A 0.1544 0.6312 -0.1080 0.041 Uiso calc 1
H H7B 0.1802 0.6624 0.0648 0.041 Uiso calc 1
C C8 -0.0710(3) 0.6735(2) -0.0675(2) 0.0298(5) Uani d 1
C C9 -0.1533(3) 0.7008(3) 0.0387(3) 0.0390(5) Uani d 1
H H9 -0.0889 0.7344 0.1402 0.047 Uiso calc 1
C C10 -0.3334(3) 0.6773(3) -0.0089(3) 0.0425(6) Uani d 1
H H10 -0.3915 0.6973 0.0603 0.051 Uiso calc 1
C C11 -0.4259(3) 0.6242(3) -0.1590(3) 0.0369(5) Uani d 1
H H11 -0.5466 0.6082 -0.1889 0.044 Uiso calc 1
C C12 -0.1752(3) 0.6202(2) -0.2167(2) 0.0292(4) Uani d 1
H H12 -0.1205 0.6011 -0.2885 0.035 Uiso calc 1

loop_
_atom_site_aniso_label
_atom_site_aniso_U_11
_atom_site_aniso_U_22
_atom_site_aniso_U_33
_atom_site_aniso_U_12
_atom_site_aniso_U_13
_atom_site_aniso_U_23
Co1 0.0226(2) 0.0291(2) 0.0237(2) 0.00094(15) 0.00236(16) 0.00769(16)
S1 0.0360(3) 0.0407(3) 0.0324(3) -0.0055(2) 0.0012(2) 0.0141(2)
N1 0.0260(9) 0.0313(9) 0.0286(9) 0.0012(7) 0.0049(7) 0.0082(7)
N2 0.0280(9) 0.0285(9) 0.0279(9) -0.0005(7) 0.0039(7) 0.0067(7)
N3 0.0288(10) 0.0424(11) 0.0357(11) -0.0022(8) 0.0122(8) 0.0074(9)
O1 0.0323(9) 0.0589(11) 0.0496(10) 0.0161(8) 0.0135(8) 0.0168(9)
O2 0.0407(10) 0.1040(17) 0.0441(11) 0.0230(11) 0.0094(9) 0.0258(11)
O3 0.0686(13) 0.0642(13) 0.0510(12) 0.0086(10) 0.0314(10) -0.0046(10)
C1 0.0243(11) 0.0422(13) 0.0367(12) 0.0025(9) 0.0023(9) 0.0114(10)
C2 0.0292(12) 0.0469(14) 0.0478(14) -0.0051(10) 0.0093(11) 0.0133(11)
C3 0.0368(12) 0.0334(12) 0.0398(13) -0.0066(9) 0.0077(10) 0.0113(10)
C4 0.0308(11) 0.0282(10) 0.0247(10) 0.0002(8) 0.0044(9) 0.0040(8)
C5 0.0238(10) 0.0331(11) 0.0274(10) -0.0003(8) 0.0056(8) 0.0067(9)
C6 0.0337(12) 0.0285(11) 0.0370(12) 0.0035(9) 0.0042(10) 0.0100(9)
C7 0.0305(11) 0.0330(11) 0.0311(11) 0.0001(9) -0.0008(9) 0.0047(9)
C8 0.0315(11) 0.0254(10) 0.0276(11) -0.0008(8) 0.0027(9) 0.0071(8)
C9 0.0440(13) 0.0419(13) 0.0249(11) -0.0050(10) 0.0051(10) 0.0037(9)
C10 0.0441(14) 0.0520(15) 0.0334(12) -0.0032(11) 0.0181(11) 0.0039(11)
C11 0.0321(12) 0.0444(13) 0.0347(12) -0.0005(10) 0.0117(10) 0.0083(10)
C12 0.0294(11) 0.0279(10) 0.0282(11) 0.0004(8) 0.0072(9) 0.0052(8)

loop_
_atom_type_symbol
_atom_type_description
_atom_type_scat_dispersion_real
_atom_type_scat_dispersion_imag
_atom_type_scat_source
C C 0.0033 0.0016 'International Tables Vol C Tables 4.2.6.8 and 6.1.1.4'
H H 0.0000 0.0000 'International Tables Vol C Tables 4.2.6.8 and 6.1.1.4'
N N 0.0061 0.0033 'International Tables Vol C Tables 4.2.6.8 and 6.1.1.4'
O O 0.0106 0.0060 'International Tables Vol C Tables 4.2.6.8 and 6.1.1.4'
S S 0.1246 0.1234 'International Tables Vol C Tables 4.2.6.8 and 6.1.1.4'
Co Co 0.3494 0.9721 'International Tables Vol C Tables 4.2.6.8 and 6.1.1.4'

loop_
_geom_angle_atom_site_label_1
_geom_angle_atom_site_label_2
_geom_angle_atom_site_label_3
_geom_angle_site_symmetry_1
_geom_angle_site_symmetry_3
_geom_angle
_geom_angle_publ_flag
O1 Co1 O1 2_666 . 180.0 y
O1 Co1 N1 2_666 . 94.66(7) ?
O1 Co1 N1 . . 85.34(7) y
O1 Co1 N1 2_666 2_666 85.34(7) ?
O1 Co1 N1 . 2_666 94.66(7) y
N1 Co1 N1 . 2_666 180.0 y
O1 Co1 N2 2_666 1_656 88.21(7) ?
O1 Co1 N2 . 1_656 91.79(7) y
N1 Co1 N2 . 1_656 92.32(6) y
N1 Co1 N2 2_666 1_656 87.68(6) ?
O1 Co1 N2 2_666 2_565 91.79(7) ?
O1 Co1 N2 . 2_565 88.21(7) y
N1 Co1 N2 . 2_565 87.68(6) y
N1 Co1 N2 2_666 2_565 92.32(6) ?
N2 Co1 N2 1_656 2_565 180.0 y
C6 S1 C7 . . 101.13(11) ?
C1 N1 C5 . . 116.71(18) ?
C1 N1 Co1 . . 123.98(14) ?
C5 N1 Co1 . . 119.10(13) ?
C11 N2 C12 . . 116.94(19) ?
C11 N2 Co1 . 1_454 121.87(15) ?
C12 N2 Co1 . 1_454 121.15(14) ?
O3 N3 O2 . . 120.9(2) ?
O3 N3 O1 . . 119.8(2) ?
O2 N3 O1 . . 119.3(2) ?
N3 O1 Co1 . . 145.89(15) ?
N1 C1 C2 . . 122.6(2) ?
N1 C1 H1 . . 118.7 ?
C2 C1 H1 . . 118.7 ?
C1 C2 C3 . . 119.8(2) ?
C1 C2 H2 . . 120.1 ?
C3 C2 H2 . . 120.1 ?
C2 C3 C4 . . 118.9(2) ?
C2 C3 H3 . . 120.5 ?
C4 C3 H3 . . 120.5 ?
C5 C4 C3 . . 117.63(19) ?
C5 C4 C6 . . 120.95(19) ?
C3 C4 C6 . . 121.38(19) ?
N1 C5 C4 . . 124.37(19) ?
N1 C5 H5 . . 117.8 ?
C4 C5 H5 . . 117.8 ?
C4 C6 S1 . . 112.23(16) ?
C4 C6 H6A . . 109.2 ?
S1 C6 H6A . . 109.2 ?
C4 C6 H6B . . 109.2 ?
S1 C6 H6B . . 109.2 ?
H6A C6 H6B . . 107.9 ?
C8 C7 S1 . . 113.88(15) ?
C8 C7 H7A . . 108.8 ?
S1 C7 H7A . . 108.8 ?
C8 C7 H7B . . 108.8 ?
S1 C7 H7B . . 108.8 ?
H7A C7 H7B . . 107.7 ?
C9 C8 C12 . . 117.5(2) ?
C9 C8 C7 . . 124.0(2) ?
C12 C8 C7 . . 118.5(2) ?
C8 C9 C10 . . 118.8(2) ?
C8 C9 H9 . . 120.6 ?
C10 C9 H9 . . 120.6 ?
C11 C10 C9 . . 119.7(2) ?
C11 C10 H10 . . 120.2 ?
C9 C10 H10 . . 120.2 ?
N2 C11 C10 . . 122.9(2) ?
N2 C11 H11 . . 118.6 ?
C10 C11 H11 . . 118.6 ?
N2 C12 C8 . . 124.2(2) ?
N2 C12 H12 . . 117.9 ?
C8 C12 H12 . . 117.9 ?

loop_
_geom_bond_atom_site_label_1
_geom_bond_atom_site_label_2
_geom_bond_site_symmetry_2
_geom_bond_distance
_geom_bond_publ_flag
Co1 O1 2_666 2.1414(16) ?
Co1 O1 . 2.1414(16) y
Co1 N1 . 2.1571(17) y
Co1 N1 2_666 2.1571(17) ?
Co1 N2 1_656 2.1907(18) y
Co1 N2 2_565 2.1907(18) ?
S1 C6 . 1.820(2) ?
S1 C7 . 1.822(2) ?
N1 C1 . 1.346(3) ?
N1 C5 . 1.346(3) ?
N2 C11 . 1.338(3) ?
N2 C12 . 1.345(3) ?
N2 Co1 1_454 2.1907(17) ?
N3 O3 . 1.219(3) ?
N3 O2 . 1.232(3) ?
N3 O1 . 1.264(2) ?
C1 C2 . 1.374(3) ?
C1 H1 . 0.9300 ?
C2 C3 . 1.378(3) ?
C2 H2 . 0.9300 ?
C3 C4 . 1.386(3) ?
C3 H3 . 0.9300 ?
C4 C5 . 1.378(3) ?
C4 C6 . 1.505(3) ?
C5 H5 . 0.9300 ?
C6 H6A . 0.9700 ?
C6 H6B . 0.9700 ?
C7 C8 . 1.505(3) ?
C7 H7A . 0.9700 ?
C7 H7B . 0.9700 ?
C8 C9 . 1.384(3) ?
C8 C12 . 1.392(3) ?
C9 C10 . 1.386(3) ?
C9 H9 . 0.9300 ?
C10 C11 . 1.376(3) ?
C10 H10 . 0.9300 ?
C11 H11 . 0.9300 ?
C12 H12 . 0.9300 ?

loop_
_geom_hbond_atom_site_label_D
_geom_hbond_atom_site_label_H
_geom_hbond_atom_site_label_A
_geom_hbond_site_symmetry_A
_geom_hbond_distance_DH
_geom_hbond_distance_HA
_geom_hbond_distance_DA
_geom_hbond_angle_DHA
_geom_hbond_publ_flag
C1 H1 O3 2_766 0.93 2.60 3.466(3) 155.4 y
C5 H5 O2 2_666 0.93 2.30 3.171(3) 156.8 y
C9 H9 O2 2_666 0.93 2.54 3.373(3) 148.7 y
C11 H11 O1 2_565 0.93 2.43 3.032(3) 122.1 y
C12 H12 O1 1_454 0.93 2.53 3.134(3) 122.6 y
C12 H12 O2 1_454 0.93 2.59 3.219(3) 125.3 y
C6 H6A <i>Cg</i>2 2_575 0.97 2.65 3.546(3) 154 y
C7 H7B <i>Cg</i>2 2_565 0.97 2.89 3.565(3) 127 y

loop_
_geom_torsion_atom_site_label_1
_geom_torsion_atom_site_label_2
_geom_torsion_atom_site_label_3
_geom_torsion_atom_site_label_4
_geom_torsion_site_symmetry_1
_geom_torsion
O3 N3 O1 Co1 . 122.6(3)
O2 N3 O1 Co1 . -59.0(4)
C5 N1 C1 C2 . -0.2(3)
Co1 N1 C1 C2 . 174.55(18)
N1 C1 C2 C3 . -0.9(4)
C1 C2 C3 C4 . 1.0(4)
C2 C3 C4 C5 . 0.1(3)
C2 C3 C4 C6 . -177.6(2)
C1 N1 C5 C4 . 1.4(3)
Co1 N1 C5 C4 . -173.66(16)
C3 C4 C5 N1 . -1.3(3)
C6 C4 C5 N1 . 176.39(19)
C5 C4 C6 S1 . -95.4(2)
C3 C4 C6 S1 . 82.2(2)
C7 S1 C6 C4 . 73.67(17)
C6 S1 C7 C8 . 91.15(17)
S1 C7 C8 C9 . -82.8(2)
S1 C7 C8 C12 . 98.0(2)
C12 C8 C9 C10 . -1.4(3)
C7 C8 C9 C10 . 179.4(2)
C8 C9 C10 C11 . 1.5(4)
C12 N2 C11 C10 . -0.5(3)
Co1 N2 C11 C10 1_454 177.10(18)
C9 C10 C11 N2 . -0.6(4)
C11 N2 C12 C8 . 0.6(3)
Co1 N2 C12 C8 1_454 -177.01(15)
C9 C8 C12 N2 . 0.4(3)
C7 C8 C12 N2 . 179.61(19)
